data_1526579
loop_
_publ_author_name
'Keimes, V.'
'Schuette, N.'
'Hellmann, A.'
'Huhnt, C.'
'Mewis, A.'

_publ_section_title
;
 Sr Ni10 P6, Eu Ni10 P6 und Ba Co10 As6: Phasenumwandlungen und
 Kristallstrukturen
;
_journal_name_full 'Zeitschrift fuer Anorganische und Allgemeine Chemie'
_journal_page_first 1653
_journal_page_last 1659
_journal_volume 626
_journal_year 2000
_chemical_formula_sum 'Eu Ni10 P6'
_space_group_IT_number 64
_symmetry_space_group_name_Hall '-C 2ac 2'
_symmetry_space_group_name_H-M 'C m c a'
_cell_angle_alpha 90
_cell_angle_beta 90
_cell_angle_gamma 90
_cell_formula_units_Z 4
_cell_length_a 6.509
_cell_length_b 16.063
_cell_length_c 8.766
_cell_volume 916.521
_citation_journal_id_ASTM ZAACAB
_cod_data_source_file Keimes_ZAACAB_2000_754.cif
_cod_data_source_block Eu1Ni10P6
_cod_original_cell_volume 916.5209
_cod_original_formula_sum 'Eu1 Ni10 P6'
_cod_database_code 1526579

loop_
_symmetry_equiv_pos_as_xyz
x,y,z
-x+1/2,-y,z+1/2
x,-y,-z
-x+1/2,y,-z+1/2
-x,-y,-z
x-1/2,y,-z-1/2
-x,y,z
x-1/2,-y,z-1/2
x+1/2,y+1/2,z
-x+1,-y+1/2,z+1/2
x+1/2,-y+1/2,-z
-x+1,y+1/2,-z+1/2
-x+1/2,-y+1/2,-z
x,y+1/2,-z-1/2
-x+1/2,y+1/2,z
x,-y+1/2,z-1/2

loop_
_atom_site_label
_atom_site_type_symbol
_atom_site_fract_x
_atom_site_fract_y
_atom_site_fract_z
_atom_site_occupancy
_atom_site_U_iso_or_equiv
P3 P 0.25 0.1047 0.25 1 0.0
Ni2 Ni 0 0.2056 0.2936 1 0.0
P1 P 0 0.2069 0.5706 1 0.0
Ni4 Ni 0 0.0438 0.1194 1 0.0
P2 P 0 0.0914 0.8703 1 0.0
Ni3 Ni 0.25 0.8346 0.25 1 0.0
Ni1 Ni 0.1986 0.1736 0.03 1 0.0
Eu1 Eu 0.5 0 0 1 0.0
